data_2001195
loop_
_publ_author_name
'Levason, W.'
'Champness, N. R.'
'Webster, M.'

_publ_section_title
;
 Structure of
 <i>trans</i>-dichlorobis[1,2-bis(diphenylphosphino)ethane]osmium(II)
 dichloromethane solvate
;
_journal_issue 11
_journal_name_full 'Acta Crystallographica Section C'
_journal_page_first 1884
_journal_page_last 1885
_journal_paper_doi 10.1107/S0108270193004639
_journal_volume 49
_journal_year 1993
_chemical_formula_moiety '[Os Cl2 (C26 H24 P2)2], C1 H2 Cl2'
_chemical_formula_structural '(Os (C26 H24 P2)2 Cl2) (C H2 Cl2)'
_chemical_formula_sum 'C53 H50 Cl4 Os P4'
_chemical_formula_weight 1142.9
_chemical_name_systematic
;
trans-Dichlorobis(1,2-bis(diphenylphosphino)ethane)osmium(II)
Dichloromethane Solvate
;
_space_group_IT_number 2
_symmetry_cell_setting triclinic
_symmetry_space_group_name_Hall '-P 1'
_symmetry_space_group_name_H-M 'P -1'
_cell_angle_alpha 68.22(2)
_cell_angle_beta 70.69(2)
_cell_angle_gamma 88.31(2)
_cell_formula_units_Z 1
_cell_length_a 10.065(2)
_cell_length_b 10.437(2)
_cell_length_c 12.974(4)
_cell_measurement_reflns_used 24
_cell_measurement_temperature 293(3)
_cell_measurement_theta_max 17.3
_cell_measurement_theta_min 13.0
_cell_volume 1187.6(6)
_computing_cell_refinement ' Enraf-Nonius Structure Determination Package'
_computing_data_collection ' Enraf-Nonius Structure Determination Package (Frenz, 1985)'
_computing_data_reduction ' Enraf-Nonius Structure Determination Package'
_computing_molecular_graphics 'ORTEPII  (Johnson, 1976)'
_computing_structure_refinement 'SHELX76  (Sheldrick, 1976)'
_computing_structure_solution 'SHELX76  (Sheldrick, 1976)'
_diffrn_ambient_temperature 293(3)
_diffrn_measurement_device 'Enraf-Nonius CAD-4 diffractometer'
_diffrn_measurement_method \q/2\q
_diffrn_radiation_monochromator graphite
_diffrn_radiation_source 'xray tube'
_diffrn_radiation_type MoK\a
_diffrn_radiation_wavelength 0.71069
_diffrn_reflns_av_R_equivalents 0.011
_diffrn_reflns_limit_h_max 12
_diffrn_reflns_limit_h_min 0
_diffrn_reflns_limit_k_max 12
_diffrn_reflns_limit_k_min -12
_diffrn_reflns_limit_l_max 15
_diffrn_reflns_limit_l_min -15
_diffrn_reflns_number 4947
_diffrn_reflns_theta_max 26.0
_diffrn_reflns_theta_min 1.0
_diffrn_standards_decay_% 3.5
_diffrn_standards_number 1
_exptl_absorpt_coefficient_mu 3.08
_exptl_absorpt_correction_T_max 1.00
_exptl_absorpt_correction_T_min 0.91
_exptl_absorpt_correction_type empirical
_exptl_crystal_colour 'pale yellow'
_exptl_crystal_density_diffrn 1.597
_exptl_crystal_density_meas 1.57(2)
_exptl_crystal_density_method 'flotation (CCl~4~ - C~6~H~14~)'
_exptl_crystal_description 'air-stable blocks'
_exptl_crystal_F_000 572
_exptl_crystal_size_max 0.40
_exptl_crystal_size_mid 0.22
_exptl_crystal_size_min 0.18
_refine_diff_density_max 1.32
_refine_diff_density_min -1.02
_refine_ls_goodness_of_fit_obs 1.27
_refine_ls_hydrogen_treatment noref
_refine_ls_matrix_type full
_refine_ls_number_constraints 6
_refine_ls_number_parameters 278
_refine_ls_number_reflns 4639
_refine_ls_number_restraints 0
_refine_ls_R_factor_obs 0.0231
_refine_ls_shift/esd_max 0.2
_refine_ls_structure_factor_coef F
_refine_ls_weighting_details 'w = 1/[\s^2^(F)+0.0004F^2^]'
_refine_ls_weighting_scheme calc
_refine_ls_wR_factor_obs 0.0313
_reflns_number_observed 4644
_reflns_number_total 4666
_reflns_observed_criterion F>3\s(F)
_cod_data_source_file ha1057.cif
_cod_data_source_block NUM_1
_cod_depositor_comments
;
 Marking attached hydrogen atoms.

 Antanas Vaitkus,
 2017-08-07

 Changing the _atom_site_occupancy data item value from '.' to '1'
 for all fully occupied atom sites.

 Antanas Vaitkus,
 2017-02-10

The following automatic conversions were performed:

'_refine_ls_weighting_scheme' value '1/[\s^2^(F)+0.0004F^2^]' was
changed to 'calc'. New tag '_refine_ls_weighting_details' was
created. The value of the new tag was set to 'w =
1/[\s^2^(F)+0.0004F^2^]'.

Automatic conversion script
Id: cif_fix_values 3143 2015-03-26 13:38:13Z robertas 
;
_cod_original_formula_sum 'C53 H50 Cl4 Os1 P4'
_cod_database_code 2001195

loop_
_symmetry_equiv_pos_as_xyz
x,y,z
-x,-y,-z

loop_
_atom_site_aniso_label
_atom_site_aniso_U_11
_atom_site_aniso_U_22
_atom_site_aniso_U_33
_atom_site_aniso_U_12
_atom_site_aniso_U_13
_atom_site_aniso_U_23
Os1 0.02160(10) 0.02420(10) 0.02720(10) 0.00530(10) -0.00800(10) -0.01220(10)
Cl1 0.0248(3) 0.0423(4) 0.0432(4) 0.0068(3) -0.0094(3) -0.0210(3)
P1 0.0275(3) 0.0296(3) 0.0335(4) 0.0061(3) -0.0113(3) -0.0165(3)
P2 0.0349(4) 0.0271(3) 0.0311(4) 0.0060(3) -0.0104(3) -0.0120(3)
C1 0.0490(18) 0.0324(15) 0.0440(17) -0.0026(13) -0.0145(14) -0.0171(13)
C2 0.0390(16) 0.0327(15) 0.0377(15) -0.0002(12) -0.0064(13) -0.0126(12)
C11 0.0369(15) 0.0277(13) 0.0392(15) 0.0065(11) -0.0115(12) -0.0176(12)
C12 0.053(2) 0.0403(17) 0.0460(17) 0.0126(15) -0.0188(15) -0.0232(14)
C13 0.078(3) 0.059(2) 0.0450(19) 0.022(2) -0.0132(19) -0.0315(18)
C14 0.047(2) 0.067(3) 0.083(3) 0.0154(19) 0.000(2) -0.050(2)
C15 0.041(2) 0.066(3) 0.106(3) 0.0214(18) -0.027(2) -0.059(3)
C16 0.0397(18) 0.053(2) 0.073(2) 0.0150(15) -0.0212(17) -0.0399(19)
C21 0.0342(15) 0.0390(16) 0.0479(17) 0.0103(12) -0.0196(13) -0.0269(14)
C22 0.0354(17) 0.062(2) 0.070(2) 0.0122(15) -0.0216(16) -0.0446(19)
C23 0.045(2) 0.090(3) 0.100(4) 0.023(2) -0.039(2) -0.064(3)
C24 0.073(3) 0.082(3) 0.131(5) 0.039(3) -0.079(3) -0.066(3)
C25 0.094(4) 0.054(2) 0.076(3) 0.023(2) -0.058(3) -0.029(2)
C26 0.056(2) 0.0409(17) 0.055(2) 0.0137(15) -0.0318(17) -0.0241(15)
C31 0.0456(17) 0.0334(15) 0.0341(14) 0.0141(13) -0.0158(13) -0.0126(12)
C32 0.0485(19) 0.0429(18) 0.0546(19) 0.0165(15) -0.0222(16) -0.0214(15)
C33 0.052(2) 0.064(2) 0.068(2) 0.0199(18) -0.0306(19) -0.024(2)
C34 0.065(3) 0.068(3) 0.073(3) 0.040(2) -0.031(2) -0.028(2)
C35 0.086(3) 0.048(2) 0.064(2) 0.037(2) -0.032(2) -0.0274(19)
C36 0.069(2) 0.0382(17) 0.0510(19) 0.0194(16) -0.0293(18) -0.0204(15)
C41 0.0479(18) 0.0315(14) 0.0306(14) 0.0017(13) -0.0084(13) -0.0109(12)
C42 0.081(3) 0.0460(19) 0.0385(18) 0.0190(19) -0.0194(18) -0.0143(15)
C43 0.114(4) 0.063(3) 0.0346(18) 0.022(3) -0.027(2) -0.0125(17)
C44 0.096(3) 0.057(2) 0.0338(18) 0.007(2) -0.0066(19) -0.0189(17)
C45 0.061(2) 0.051(2) 0.0452(19) 0.0054(17) -0.0056(17) -0.0232(16)
C46 0.0472(18) 0.0412(17) 0.0390(16) 0.0046(14) -0.0096(14) -0.0170(14)
Cl2S 0.231(4) 0.271(4) 0.1175(19) 0.093(3) -0.072(2) -0.121(2)

loop_
_atom_site_label
_atom_site_fract_x
_atom_site_fract_y
_atom_site_fract_z
_atom_site_U_iso_or_equiv
_atom_site_thermal_displace_type
_atom_site_calc_flag
_atom_site_occupancy
_atom_site_attached_hydrogens
Os1 0.0000 0.0000 0.0000 0.0238(2) Uani d 1 0
Cl1 0.25770(10) 0.02440(10) -0.07600(10) 0.0360(6) Uani d 1 0
P1 0.03430(10) 0.15070(10) 0.09010(10) 0.0287(6) Uani d 1 0
P2 0.02120(10) 0.21150(10) -0.15840(10) 0.0311(6) Uani d 1 0
C1 0.1064(4) 0.3268(3) -0.0266(3) 0.041(3) Uani d 1 0
C2 0.1454(3) 0.3310(3) -0.1521(3) 0.039(3) Uani d 1 0
C11 -0.1125(3) 0.2036(3) 0.1900(3) 0.034(3) Uani d 1 0
C12 -0.1016(4) 0.2347(3) 0.2828(3) 0.044(3) Uani d 1 0
C13 -0.2149(5) 0.2809(4) 0.3503(3) 0.059(4) Uani d 1 0
C14 -0.3387(4) 0.2980(4) 0.3250(4) 0.065(4) Uani d 1 0
C15 -0.3484(4) 0.2736(4) 0.2307(4) 0.063(5) Uani d 1 0
C16 -0.2361(4) 0.2270(4) 0.1628(4) 0.050(4) Uani d 1 0
C21 0.1623(3) 0.1060(3) 0.1676(3) 0.036(3) Uani d 1 0
C22 0.3053(4) 0.1476(4) 0.1047(3) 0.049(4) Uani d 1 0
C23 0.4060(4) 0.1031(5) 0.1581(5) 0.067(5) Uani d 1 0
C24 0.3626(5) 0.0161(5) 0.2765(5) 0.076(6) Uani d 1 0
C25 0.2211(5) -0.0228(4) 0.3406(4) 0.066(5) Uani d 1 0
C26 0.1194(4) 0.0200(3) 0.2866(3) 0.046(3) Uani d 1 0
C31 -0.1373(3) 0.3014(3) -0.1578(3) 0.038(3) Uani d 1 0
C32 -0.2537(4) 0.2338(4) -0.1589(3) 0.047(3) Uani d 1 0
C33 -0.3776(4) 0.2947(4) -0.1558(4) 0.059(4) Uani d 1 0
C34 -0.3882(5) 0.4238(5) -0.1510(4) 0.067(5) Uani d 1 0
C35 -0.2740(5) 0.4928(4) -0.1498(4) 0.063(4) Uani d 1 0
C36 -0.1485(4) 0.4336(4) -0.1543(3) 0.050(3) Uani d 1 0
C41 0.0996(4) 0.2277(3) -0.3123(3) 0.038(3) Uani d 1 0
C42 0.0510(5) 0.3154(4) -0.4010(3) 0.056(4) Uani d 1 0
C43 0.1111(6) 0.3214(5) -0.5156(3) 0.072(5) Uani d 1 0
C44 0.2175(5) 0.2423(4) -0.5438(3) 0.066(4) Uani d 1 0
C45 0.2666(4) 0.1557(4) -0.4574(3) 0.054(4) Uani d 1 0
C46 0.2079(4) 0.1486(3) -0.3423(3) 0.043(3) Uani d 1 0
Cl2S 0.5340(4) 0.3950(4) 0.5889(2) 0.191(5) Uani d 0.928(6) 0
C3S 0.4164 0.4751 0.5144 0.0600 Uiso d 0.464(3) 2
H1A 0.0316 0.3824 -0.0037 0.0800 Uiso d 1 0
H1B 0.1818 0.3657 -0.0166 0.0800 Uiso d 1 0
H2A 0.1472 0.4341 -0.2143 0.0800 Uiso d 1 0
H2B 0.2335 0.3008 -0.1788 0.0800 Uiso d 1 0
H12 -0.0124 0.2218 0.3078 0.0800 Uiso d 1 0
H13 -0.2096 0.2863 0.4221 0.0800 Uiso d 1 0
H14 -0.4072 0.3410 0.3667 0.0800 Uiso d 1 0
H15 -0.4423 0.3004 0.2001 0.0800 Uiso d 1 0
H16 -0.2466 0.1965 0.0948 0.0800 Uiso d 1 0
H22 0.3433 0.1990 0.0154 0.0800 Uiso d 1 0
H23 0.5162 0.1266 0.1178 0.0800 Uiso d 1 0
H24 0.4259 -0.0187 0.3239 0.0800 Uiso d 1 0
H25 0.1938 -0.0805 0.4180 0.0800 Uiso d 1 0
H26 0.0084 -0.0052 0.3371 0.0800 Uiso d 1 0
H32 -0.2403 0.1390 -0.1572 0.0800 Uiso d 1 0
H33 -0.4573 0.2469 -0.1520 0.0800 Uiso d 1 0
H34 -0.4820 0.4640 -0.1569 0.0800 Uiso d 1 0
H35 -0.2898 0.5841 -0.1448 0.0800 Uiso d 1 0
H36 -0.0610 0.4868 -0.1560 0.0800 Uiso d 1 0
H42 -0.0197 0.3828 -0.3782 0.0800 Uiso d 1 0
H43 0.0784 0.3732 -0.5777 0.0800 Uiso d 1 0
H44 0.2554 0.2405 -0.6233 0.0800 Uiso d 1 0
H45 0.3500 0.0954 -0.4807 0.0800 Uiso d 1 0
H46 0.2356 0.0794 -0.2832 0.0800 Uiso d 1 0

loop_
_atom_type_symbol
_atom_type_description
_atom_type_scat_dispersion_real
_atom_type_scat_dispersion_imag
_atom_type_scat_source
C ? ? ? 'SHELX76 (Sheldrick, 1976)'
H ? ? ? 'SHELX76 (Sheldrick, 1976)'
P ? ? ? 'SHELX76 (Sheldrick, 1976)'
Cl ? ? ? 'SHELX76 (Sheldrick, 1976)'
Os ? -1.816 7.605 International_Tables_Vol_IV_Table_2.3.1

loop_
_geom_angle_atom_site_label_1
_geom_angle_atom_site_label_2
_geom_angle_atom_site_label_3
_geom_angle_site_symmetry_1
_geom_angle_site_symmetry_2
_geom_angle_site_symmetry_3
_geom_angle
_geom_angle_publ_flag
Cl1 Os1 P1 . . . 83.10(10) yes
Cl1 Os1 P2 . . . 85.20(10) yes
P1 Os1 P2 . . . 81.90(10) yes
Os1 P1 C1 . . . 109.00(10) yes
Os1 P1 C11 . . . 123.10(10) yes
Os1 P1 C21 . . . 116.50(10) yes
Os1 P2 C2 . . . 106.40(10) yes
Os1 P2 C31 . . . 117.70(10) yes
Os1 P2 C41 . . . 121.70(10) yes
C1 P1 C11 . . . 97.70(10) yes
C1 P1 C21 . . . 104.30(10) yes
C11 P1 C21 . . . 103.30(10) yes
C2 P2 C31 . . . 104.80(10) yes
C2 P2 C41 . . . 101.20(10) yes
C31 P2 C41 . . . 102.80(10) yes
P1 C1 C2 . . . 113.4(2) yes
P1 C11 C12 . . . 123.8(2) no
P1 C11 C16 . . . 117.2(2) no
P1 C21 C22 . . . 119.8(3) no
P1 C21 C26 . . . 120.7(2) no
P2 C2 C1 . . . 110.6(2) yes
P2 C31 C32 . . . 118.3(2) no
P2 C31 C36 . . . 123.3(3) no
P2 C41 C42 . . . 122.0(3) no
P2 C41 C46 . . . 119.4(2) no
C11 C12 C13 . . . 120.3(3) no
C12 C13 C14 . . . 120.1(4) no
C13 C14 C15 . . . 120.1(3) no
C14 C15 C16 . . . 120.4(4) no
C15 C16 C11 . . . 120.3(3) no
C16 C11 C12 . . . 118.7(3) no
C21 C22 C23 . . . 121.1(4) no
C22 C23 C24 . . . 119.2(4) no
C23 C24 C25 . . . 120.2(4) no
C24 C25 C26 . . . 120.7(4) no
C25 C26 C21 . . . 119.4(4) no
C26 C21 C22 . . . 119.3(3) no
C31 C32 C33 . . . 121.1(3) no
C32 C33 C34 . . . 120.1(4) no
C33 C34 C35 . . . 119.7(4) no
C34 C35 C36 . . . 120.8(4) no
C35 C36 C31 . . . 119.9(4) no
C36 C31 C32 . . . 118.3(3) no
C41 C42 C43 . . . 119.9(4) no
C42 C43 C44 . . . 120.9(4) no
C43 C44 C45 . . . 119.8(3) no
C44 C45 C46 . . . 120.0(4) no
C45 C46 C41 . . . 120.8(3) no
C46 C41 C42 . . . 118.5(3) no

loop_
_geom_bond_atom_site_label_1
_geom_bond_atom_site_label_2
_geom_bond_site_symmetry_1
_geom_bond_site_symmetry_2
_geom_bond_distance
_geom_bond_publ_flag
Os1 Cl1 . . 2.4340(10) yes
Os1 P1 . . 2.3720(10) yes
Os1 P2 . . 2.3480(10) yes
P1 C1 . . 1.867(3) yes
P1 C11 . . 1.839(3) yes
P1 C21 . . 1.832(3) yes
P2 C2 . . 1.833(3) yes
P2 C31 . . 1.826(3) yes
P2 C41 . . 1.831(3) yes
C1 C2 . . 1.527(4) no
C11 C12 . . 1.396(4) no
C12 C13 . . 1.386(5) no
C13 C14 . . 1.380(6) no
C14 C15 . . 1.373(6) no
C15 C16 . . 1.385(5) no
C16 C11 . . 1.393(5) no
C21 C22 . . 1.387(5) no
C22 C23 . . 1.386(5) no
C23 C24 . . 1.386(7) no
C24 C25 . . 1.373(7) no
C25 C26 . . 1.398(5) no
C26 C21 . . 1.389(5) no
C31 C32 . . 1.392(5) no
C32 C33 . . 1.378(5) no
C33 C34 . . 1.371(6) no
C34 C35 . . 1.382(7) no
C35 C36 . . 1.383(6) no
C36 C31 . . 1.398(4) no
C41 C42 . . 1.402(5) no
C42 C43 . . 1.386(5) no
C43 C44 . . 1.369(6) no
C44 C45 . . 1.381(6) no
C45 C46 . . 1.386(5) no
C46 C41 . . 1.388(5) no

loop_
_geom_contact_atom_site_label_1
_geom_contact_atom_site_label_2
_geom_contact_distance
_geom_contact_site_symmetry_1
_geom_contact_site_symmetry_2
_geom_contact_publ_flag
? ? ? ? ? ?

loop_
_geom_torsion_atom_site_label_1
_geom_torsion_atom_site_label_2
_geom_torsion_atom_site_label_3
_geom_torsion_atom_site_label_4
_geom_torsion_site_symmetry_1
_geom_torsion_site_symmetry_2
_geom_torsion_site_symmetry_3
_geom_torsion_site_symmetry_4
_geom_torsion
_geom_torsion_publ_flag
P1 C1 C2 P2 . . . . 35.4(3) yes
Os1 P1 C1 C2 . . . . -7.6(3) no
Os1 P2 C2 C1 . . . . -47.9(3) no
P1 Os1 P2 C2 . . . . 32.80(10) no
P2 Os1 P1 C1 . . . . -16.10(10) no
